data_4337679
loop_
_publ_author_name
'Kobayashi, Atsushi'
'Ohba, Tadashi'
'Saitoh, Erika'
'Suzuki, Yui'
'Noro, Shin-Ichiro'
'Chang, Ho-Chol'
'Kato, Masako'

_publ_section_title
;
 Flexible Coordination Polymers Composed of Luminescent Ruthenium(II)
 Metalloligands: Importance of the Position of the Coordination Site in
 Metalloligands.
;
_journal_issue 6
_journal_name_full 'Inorganic chemistry'
_journal_page_first 2910
_journal_page_last 2921
_journal_paper_doi 10.1021/ic402683j
_journal_volume 53
_journal_year 2014
_chemical_formula_moiety 'C36 H18 Mg2 N6 O27 Ru'
_chemical_formula_sum 'C36 H18 Mg2 N6 O27 Ru'
_chemical_formula_weight 1116.24
_space_group_IT_number 2
_symmetry_cell_setting triclinic
_symmetry_Int_Tables_number 2
_symmetry_space_group_name_Hall '-P 1'
_symmetry_space_group_name_H-M 'P -1'
_atom_sites_solution_hydrogens geom
_atom_sites_solution_primary direct
_atom_sites_solution_secondary difmap
_cell_angle_alpha 101.241(2)
_cell_angle_beta 96.253(2)
_cell_angle_gamma 108.479(3)
_cell_formula_units_Z 2
_cell_length_a 12.6003(8)
_cell_length_b 14.5810(10)
_cell_length_c 14.8558(10)
_cell_measurement_reflns_used 8373
_cell_measurement_temperature 150
_cell_measurement_theta_max 27.48
_cell_measurement_theta_min 3.02
_cell_volume 2495.9(3)
_computing_cell_refinement CrystalClear
_computing_data_collection 'CrystalClear (Rigaku Corp., 2000)'
_computing_data_reduction CrystalClear
_computing_molecular_graphics 'CrystalStructure 4.0'
_computing_publication_material 'CrystalStructure 4.0 (Rigaku, 2010)'
_computing_structure_refinement 'SHELXL97 (Sheldrick, 2008)'
_computing_structure_solution 'SIR2004 (Burla, et al., 2005)'
_diffrn_ambient_temperature 150
_diffrn_detector_area_resol_mean 7.314
_diffrn_measured_fraction_theta_full 0.936
_diffrn_measured_fraction_theta_max 0.936
_diffrn_measurement_device_type 'Rigaku Mercury70'
_diffrn_measurement_method \w
_diffrn_radiation_type 'Mo K\a'
_diffrn_radiation_wavelength 0.71070
_diffrn_reflns_av_R_equivalents 0.0123
_diffrn_reflns_limit_h_max 14
_diffrn_reflns_limit_h_min -16
_diffrn_reflns_limit_k_max 14
_diffrn_reflns_limit_k_min -18
_diffrn_reflns_limit_l_max 18
_diffrn_reflns_limit_l_min -18
_diffrn_reflns_number 15152
_diffrn_reflns_theta_full 27.48
_diffrn_reflns_theta_max 27.48
_diffrn_standards_number 0
_exptl_absorpt_coefficient_mu 0.432
_exptl_absorpt_correction_T_max 0.917
_exptl_absorpt_correction_T_min 0.880
_exptl_absorpt_correction_type numerical
_exptl_absorpt_process_details 'NUMABS (Rigaku, 1999)'
_exptl_crystal_colour red
_exptl_crystal_density_diffrn 1.485
_exptl_crystal_density_method 'not measured'
_exptl_crystal_description platelet
_exptl_crystal_F_000 1120.00
_exptl_crystal_size_max 0.200
_exptl_crystal_size_mid 0.200
_exptl_crystal_size_min 0.200
_refine_diff_density_max 2.770
_refine_diff_density_min -1.830
_refine_ls_extinction_method none
_refine_ls_goodness_of_fit_ref 1.029
_refine_ls_hydrogen_treatment constr
_refine_ls_number_parameters 649
_refine_ls_number_reflns 10724
_refine_ls_number_restraints 0
_refine_ls_R_factor_gt 0.0665
_refine_ls_shift/su_max 0.000
_refine_ls_structure_factor_coef Fsqd
_refine_ls_weighting_details 'w = 1/[\s^2^(Fo^2^)+(0.1174P)^2^+13.3297P] where P=(Fo^2^+2Fc^2^)/3'
_refine_ls_weighting_scheme calc
_refine_ls_wR_factor_ref 0.1987
_reflns_number_gt 9784
_reflns_number_total 10724
_reflns_threshold_expression F^2^>2.0\s(F^2^)
_cod_data_source_file ic402683j_si_001.cif
_cod_data_source_block Mg2[5Ru]
_cod_database_code 4337679

loop_
_symmetry_equiv_pos_site_id
_symmetry_equiv_pos_as_xyz
1 +X,+Y,+Z
2 -X,-Y,-Z

loop_
_atom_site_label
_atom_site_type_symbol
_atom_site_fract_x
_atom_site_fract_y
_atom_site_fract_z
_atom_site_U_iso_or_equiv
_atom_site_adp_type
_atom_site_occupancy
_atom_site_symmetry_multiplicity
_atom_site_calc_flag
_atom_site_refinement_flags
Ru(1) Ru 0.82421(2) 0.02594(2) 0.73218(2) 0.01344(12) Uani 1.0 2 d .
Mg(1) Mg 1.26105(15) 0.47876(13) 0.91783(13) 0.0309(4) Uani 1.0 2 d .
Mg(2) Mg 1.19422(14) 0.59849(11) 0.64465(12) 0.0251(4) Uani 1.0 2 d .
O(1) O 1.1304(4) 0.4184(3) 0.8054(3) 0.0413(10) Uani 1.0 2 d .
O(2) O 1.1219(4) 0.4659(3) 0.6708(4) 0.0478(12) Uani 1.0 2 d .
O(3) O 0.7526(5) -0.3618(3) 0.5315(4) 0.0515(12) Uani 1.0 2 d .
O(4) O 0.6970(4) -0.3692(3) 0.3823(3) 0.0453(11) Uani 1.0 2 d .
O(5) O 0.6714(5) 0.3143(4) 0.9103(4) 0.0590(15) Uani 1.0 2 d .
O(6) O 0.7764(3) 0.3912(3) 1.0517(3) 0.0287(8) Uani 1.0 2 d .
O(7) O 1.1781(4) -0.1259(3) 0.6869(3) 0.0331(8) Uani 1.0 2 d .
O(8) O 1.2567(3) -0.1293(3) 0.8278(3) 0.0290(8) Uani 1.0 2 d .
O(9) O 0.6443(4) 0.2387(4) 0.5318(3) 0.0422(10) Uani 1.0 2 d .
O(10) O 0.4550(4) 0.1710(4) 0.4954(3) 0.0440(10) Uani 1.0 2 d .
O(11) O 0.7812(4) -0.3051(4) 0.8802(4) 0.0451(11) Uani 1.0 2 d .
O(12) O 0.6038(4) -0.3690(4) 0.9038(4) 0.0587(15) Uani 1.0 2 d .
O(13) O 1.4029(4) 0.5404(4) 1.0294(3) 0.0415(10) Uani 1.0 2 d .
O(14) O 1.3034(6) 0.3505(4) 0.9047(5) 0.0687(16) Uani 1.0 2 d .
O(15) O 1.1593(5) 0.4241(5) 1.0105(4) 0.0608(15) Uani 1.0 2 d .
O(16) O 1.3750(3) 0.5356(3) 0.8373(3) 0.0339(8) Uani 1.0 2 d .
O(17) O 1.1666(4) 0.5214(3) 0.4994(3) 0.0435(10) Uani 1.0 2 d .
O(18) O 1.2285(4) 0.6747(3) 0.7822(3) 0.0330(8) Uani 1.0 2 d .
O(19) O 1.2686(4) 0.7339(3) 0.6185(3) 0.0293(8) Uani 1.0 2 d .
O(20) O 1.0371(4) 0.6153(4) 0.6209(4) 0.0451(10) Uani 1.0 2 d .
O(21) O 1.3465(3) 0.5677(3) 0.6572(3) 0.0314(8) Uani 1.0 2 d .
O(22) O 0.4683(4) 0.3239(4) 0.4034(4) 0.0472(11) Uani 1.0 2 d .
O(23) O 0.1022(5) 0.2932(4) 0.2884(4) 0.0568(13) Uani 1.0 2 d .
O(24) O 0.2335(10) 0.5940(6) 0.3468(8) 0.150(5) Uani 1.0 2 d .
O(25) O 0.0711(12) 0.5350(12) 0.1371(11) 0.201(7) Uani 1.0 2 d .
O(26) O 1.395(3) 0.264(4) 0.793(2) 0.62(4) Uani 1.0 2 d .
O(28) O 0.4441(19) 0.9567(7) 0.0224(6) 0.273(12) Uani 1.0 2 d .
N(1) N 0.9192(3) 0.1323(3) 0.6724(3) 0.0147(7) Uani 1.0 2 d .
N(2) N 0.8190(3) -0.0581(3) 0.6028(3) 0.0160(7) Uani 1.0 2 d .
N(3) N 0.8468(3) 0.1230(3) 0.8591(3) 0.0149(7) Uani 1.0 2 d .
N(4) N 0.9694(3) 0.0153(3) 0.8020(3) 0.0145(7) Uani 1.0 2 d .
N(5) N 0.6719(3) 0.0388(3) 0.6812(3) 0.0161(7) Uani 1.0 2 d .
N(6) N 0.7084(3) -0.0868(3) 0.7734(3) 0.0160(7) Uani 1.0 2 d .
C(1) C 0.9809(4) 0.2279(3) 0.7155(4) 0.0190(8) Uani 1.0 2 d .
C(2) C 1.0237(4) 0.2992(3) 0.6663(4) 0.0216(9) Uani 1.0 2 d .
C(3) C 0.9967(4) 0.2716(4) 0.5695(4) 0.0250(10) Uani 1.0 2 d .
C(4) C 0.9384(4) 0.1720(4) 0.5246(4) 0.0221(9) Uani 1.0 2 d .
C(5) C 0.9038(4) 0.1037(3) 0.5774(3) 0.0168(8) Uani 1.0 2 d .
C(6) C 0.8506(4) -0.0050(3) 0.5387(3) 0.0175(8) Uani 1.0 2 d .
C(7) C 0.8394(4) -0.0524(4) 0.4455(4) 0.0229(9) Uani 1.0 2 d .
C(8) C 0.7988(4) -0.1567(4) 0.4188(4) 0.0265(10) Uani 1.0 2 d .
C(9) C 0.7738(4) -0.2099(4) 0.4861(4) 0.0250(10) Uani 1.0 2 d .
C(10) C 0.7830(4) -0.1583(3) 0.5767(4) 0.0210(9) Uani 1.0 2 d .
C(11) C 1.0992(4) 0.4040(4) 0.7200(4) 0.0294(11) Uani 1.0 2 d .
C(12) C 0.7360(5) -0.3240(4) 0.4640(4) 0.0310(11) Uani 1.0 2 d .
C(13) C 0.7863(4) 0.1828(3) 0.8799(3) 0.0193(8) Uani 1.0 2 d .
C(14) C 0.8132(4) 0.2546(4) 0.9639(4) 0.0221(9) Uani 1.0 2 d .
C(15) C 0.9026(5) 0.2614(4) 1.0307(4) 0.0267(10) Uani 1.0 2 d .
C(16) C 0.9651(4) 0.1989(4) 1.0105(4) 0.0247(10) Uani 1.0 2 d .
C(17) C 0.9378(4) 0.1327(3) 0.9236(3) 0.0175(8) Uani 1.0 2 d .
C(18) C 1.0056(4) 0.0717(3) 0.8915(3) 0.0186(8) Uani 1.0 2 d .
C(19) C 1.1019(4) 0.0717(4) 0.9464(4) 0.0265(10) Uani 1.0 2 d .
C(20) C 1.1629(4) 0.0131(4) 0.9107(4) 0.0264(10) Uani 1.0 2 d .
C(21) C 1.1273(4) -0.0427(3) 0.8185(3) 0.0194(8) Uani 1.0 2 d .
C(22) C 1.0304(4) -0.0392(3) 0.7672(3) 0.0172(8) Uani 1.0 2 d .
C(23) C 0.7467(5) 0.3243(4) 0.9762(4) 0.0292(11) Uani 1.0 2 d .
C(24) C 1.1922(4) -0.1052(4) 0.7740(4) 0.0215(9) Uani 1.0 2 d .
C(25) C 0.6587(4) 0.1021(4) 0.6299(3) 0.0196(8) Uani 1.0 2 d .
C(26) C 0.5538(4) 0.1074(4) 0.5973(4) 0.0251(10) Uani 1.0 2 d .
C(27) C 0.4579(5) 0.0460(5) 0.6212(5) 0.0347(12) Uani 1.0 2 d .
C(28) C 0.4700(4) -0.0176(4) 0.6767(4) 0.0309(11) Uani 1.0 2 d .
C(29) C 0.5777(4) -0.0211(4) 0.7041(4) 0.0207(9) Uani 1.0 2 d .
C(30) C 0.5981(4) -0.0908(3) 0.7572(3) 0.0196(9) Uani 1.0 2 d .
C(31) C 0.5123(4) -0.1585(4) 0.7867(4) 0.0269(10) Uani 1.0 2 d .
C(32) C 0.5387(4) -0.2269(4) 0.8299(4) 0.0283(10) Uani 1.0 2 d .
C(33) C 0.6491(4) -0.2284(4) 0.8395(4) 0.0235(9) Uani 1.0 2 d .
C(34) C 0.7312(4) -0.1560(3) 0.8118(3) 0.0187(8) Uani 1.0 2 d .
C(35) C 0.5490(5) 0.1779(5) 0.5363(4) 0.0310(11) Uani 1.0 2 d .
C(36) C 0.6807(4) -0.3071(4) 0.8774(4) 0.0321(12) Uani 1.0 2 d .
H(1) H 0.9957 0.2472 0.7818 0.0228 Uiso 1.0 2 calc R
H(2) H 1.0177 0.3203 0.5344 0.0300 Uiso 1.0 2 calc R
H(3) H 0.9227 0.1512 0.4584 0.0266 Uiso 1.0 2 calc R
H(4) H 0.8590 -0.0145 0.4007 0.0275 Uiso 1.0 2 calc R
H(5) H 0.7886 -0.1906 0.3553 0.0318 Uiso 1.0 2 calc R
H(6) H 0.7631 -0.1950 0.6223 0.0252 Uiso 1.0 2 calc R
H(7) H 0.7225 0.1759 0.8354 0.0232 Uiso 1.0 2 calc R
H(8) H 0.9212 0.3080 1.0895 0.0321 Uiso 1.0 2 calc R
H(9) H 1.0260 0.2017 1.0559 0.0296 Uiso 1.0 2 calc R
H(10) H 1.1263 0.1120 1.0085 0.0318 Uiso 1.0 2 calc R
H(11) H 1.2276 0.0111 0.9484 0.0317 Uiso 1.0 2 calc R
H(12) H 1.0060 -0.0773 0.7043 0.0206 Uiso 1.0 2 calc R
H(13) H 0.7247 0.1456 0.6152 0.0235 Uiso 1.0 2 calc R
H(14) H 0.3848 0.0476 0.5999 0.0416 Uiso 1.0 2 calc R
H(15) H 0.4055 -0.0583 0.6957 0.0370 Uiso 1.0 2 calc R
H(16) H 0.4366 -0.1581 0.7775 0.0322 Uiso 1.0 2 calc R
H(17) H 0.4820 -0.2722 0.8527 0.0339 Uiso 1.0 2 calc R
H(18) H 0.8073 -0.1555 0.8205 0.0224 Uiso 1.0 2 calc R

loop_
_atom_site_aniso_label
_atom_site_aniso_U_11
_atom_site_aniso_U_22
_atom_site_aniso_U_33
_atom_site_aniso_U_12
_atom_site_aniso_U_13
_atom_site_aniso_U_23
Ru(1) 0.01094(17) 0.01191(17) 0.0162(2) 0.00213(11) 0.00141(12) 0.00426(11)
Mg(1) 0.0301(9) 0.0243(8) 0.0423(11) 0.0096(7) 0.0100(8) 0.0152(7)
Mg(2) 0.0275(8) 0.0156(7) 0.0299(9) 0.0033(6) 0.0059(7) 0.0068(6)
O(1) 0.036(2) 0.0284(19) 0.043(3) -0.0024(16) 0.0044(18) -0.0050(17)
O(2) 0.050(3) 0.0187(18) 0.076(4) 0.0038(17) 0.030(3) 0.0174(19)
O(3) 0.084(4) 0.025(2) 0.042(3) 0.015(2) 0.012(3) 0.0082(17)
O(4) 0.061(3) 0.0263(19) 0.040(3) 0.0131(19) -0.001(2) -0.0030(17)
O(5) 0.066(3) 0.070(4) 0.043(3) 0.053(3) -0.020(3) -0.016(3)
O(6) 0.0365(19) 0.0288(17) 0.0247(18) 0.0180(15) 0.0050(15) 0.0044(14)
O(7) 0.039(2) 0.043(2) 0.0247(19) 0.0267(17) 0.0049(15) 0.0041(15)
O(8) 0.0288(18) 0.0289(17) 0.0306(19) 0.0185(15) -0.0029(14) 0.0007(14)
O(9) 0.040(3) 0.058(3) 0.051(3) 0.028(2) 0.0209(19) 0.038(3)
O(10) 0.039(3) 0.060(3) 0.048(3) 0.029(2) 0.0043(19) 0.029(2)
O(11) 0.0221(18) 0.044(3) 0.075(4) 0.0064(16) 0.0021(19) 0.041(3)
O(12) 0.025(2) 0.067(3) 0.098(4) 0.007(2) 0.008(3) 0.067(3)
O(13) 0.044(3) 0.055(3) 0.040(3) 0.029(2) 0.0128(18) 0.0204(19)
O(14) 0.094(5) 0.040(3) 0.082(4) 0.035(3) 0.012(4) 0.020(3)
O(15) 0.047(3) 0.073(4) 0.090(4) 0.027(3) 0.031(3) 0.061(4)
O(16) 0.0275(18) 0.039(2) 0.037(2) 0.0103(16) 0.0087(16) 0.0136(16)
O(17) 0.051(3) 0.031(2) 0.039(3) 0.0081(18) -0.0002(19) 0.0010(17)
O(18) 0.053(3) 0.0247(17) 0.0260(19) 0.0159(16) 0.0135(17) 0.0087(14)
O(19) 0.0380(19) 0.0203(16) 0.0325(19) 0.0089(14) 0.0142(16) 0.0112(14)
O(20) 0.030(2) 0.043(3) 0.057(3) 0.0098(18) 0.0022(19) 0.006(2)
O(21) 0.0322(19) 0.0214(16) 0.039(2) 0.0069(14) 0.0112(16) 0.0049(14)
O(22) 0.041(3) 0.052(3) 0.063(3) 0.019(2) 0.021(2) 0.034(3)
O(23) 0.050(3) 0.051(3) 0.065(4) 0.014(3) 0.013(3) 0.009(3)
O(24) 0.170(10) 0.061(5) 0.177(10) -0.022(6) 0.078(8) 0.011(6)
O(25) 0.184(12) 0.265(16) 0.292(17) 0.171(12) 0.185(13) 0.147(14)
O(26) 0.26(3) 0.92(8) 0.34(3) 0.13(4) -0.22(3) -0.30(5)
O(28) 0.66(4) 0.087(7) 0.040(5) 0.100(13) 0.049(10) 0.008(4)
N(1) 0.0112(15) 0.0131(15) 0.0196(18) 0.0032(12) 0.0027(13) 0.0053(13)
N(2) 0.0117(15) 0.0143(16) 0.0209(18) 0.0040(12) 0.0020(13) 0.0031(13)
N(3) 0.0141(15) 0.0137(15) 0.0167(17) 0.0036(13) 0.0034(13) 0.0046(12)
N(4) 0.0114(15) 0.0141(15) 0.0172(17) 0.0030(12) 0.0005(13) 0.0054(13)
N(5) 0.0122(15) 0.0157(16) 0.0186(18) 0.0040(13) -0.0004(13) 0.0031(13)
N(6) 0.0124(15) 0.0136(15) 0.0187(18) 0.0005(12) 0.0012(13) 0.0043(13)
C(1) 0.0152(19) 0.0153(19) 0.024(3) 0.0019(15) 0.0040(16) 0.0037(16)
C(2) 0.019(2) 0.0163(19) 0.030(3) 0.0049(16) 0.0098(18) 0.0073(17)
C(3) 0.026(3) 0.022(2) 0.034(3) 0.0089(18) 0.0128(19) 0.0153(19)
C(4) 0.022(2) 0.024(3) 0.023(3) 0.0082(17) 0.0055(17) 0.0106(17)
C(5) 0.0123(17) 0.0177(19) 0.019(2) 0.0039(15) 0.0005(15) 0.0043(15)
C(6) 0.0125(17) 0.0163(19) 0.022(3) 0.0042(15) 0.0011(15) 0.0026(15)
C(7) 0.021(2) 0.026(3) 0.020(3) 0.0072(17) 0.0042(17) 0.0046(17)
C(8) 0.024(3) 0.029(3) 0.023(3) 0.0105(19) 0.0032(18) -0.0030(18)
C(9) 0.018(2) 0.020(2) 0.032(3) 0.0046(17) 0.0050(18) -0.0001(18)
C(10) 0.0165(19) 0.0146(19) 0.030(3) 0.0038(15) 0.0044(17) 0.0027(16)
C(11) 0.025(3) 0.016(2) 0.046(4) 0.0030(17) 0.016(3) 0.0066(19)
C(12) 0.031(3) 0.024(3) 0.034(3) 0.010(2) 0.008(2) -0.0010(19)
C(13) 0.0177(19) 0.021(2) 0.020(3) 0.0076(16) 0.0024(16) 0.0056(16)
C(14) 0.024(2) 0.023(2) 0.021(3) 0.0097(17) 0.0052(17) 0.0050(17)
C(15) 0.029(3) 0.030(3) 0.020(3) 0.014(2) 0.0009(18) 0.0001(18)
C(16) 0.025(3) 0.032(3) 0.018(3) 0.0142(19) -0.0016(17) 0.0014(17)
C(17) 0.0163(19) 0.0204(19) 0.017(2) 0.0064(15) 0.0024(15) 0.0071(15)
C(18) 0.0172(19) 0.0195(19) 0.018(2) 0.0052(16) 0.0015(16) 0.0046(15)
C(19) 0.025(3) 0.033(3) 0.021(3) 0.0149(19) -0.0036(18) -0.0006(18)
C(20) 0.024(3) 0.033(3) 0.024(3) 0.0152(19) -0.0010(18) 0.0046(19)
C(21) 0.0184(19) 0.0196(19) 0.023(3) 0.0088(16) 0.0045(16) 0.0069(16)
C(22) 0.0162(18) 0.0166(18) 0.018(2) 0.0050(15) 0.0028(15) 0.0050(15)
C(23) 0.033(3) 0.034(3) 0.023(3) 0.019(2) 0.0010(19) 0.0012(19)
C(24) 0.0177(19) 0.022(2) 0.025(3) 0.0088(16) 0.0016(17) 0.0047(17)
C(25) 0.019(2) 0.021(2) 0.021(3) 0.0083(16) 0.0039(16) 0.0067(16)
C(26) 0.022(3) 0.033(3) 0.025(3) 0.0135(19) 0.0020(18) 0.0103(19)
C(27) 0.018(3) 0.044(3) 0.047(4) 0.013(2) 0.004(2) 0.021(3)
C(28) 0.015(2) 0.035(3) 0.044(3) 0.0059(19) 0.005(2) 0.019(3)
C(29) 0.0138(19) 0.023(2) 0.023(3) 0.0027(16) 0.0008(16) 0.0065(17)
C(30) 0.0131(18) 0.0191(19) 0.024(3) 0.0015(15) 0.0028(16) 0.0061(16)
C(31) 0.017(2) 0.024(3) 0.038(3) 0.0024(17) 0.0057(19) 0.0126(19)
C(32) 0.020(3) 0.027(3) 0.037(3) 0.0020(18) 0.0067(19) 0.016(2)
C(33) 0.019(2) 0.023(2) 0.025(3) 0.0016(17) -0.0005(17) 0.0118(18)
C(34) 0.0151(18) 0.0183(19) 0.019(3) 0.0017(15) -0.0018(15) 0.0065(15)
C(35) 0.033(3) 0.043(3) 0.030(3) 0.022(3) 0.012(2) 0.021(3)
C(36) 0.022(3) 0.032(3) 0.042(3) 0.0017(19) -0.002(2) 0.025(3)

loop_
_atom_type_symbol
_atom_type_description
_atom_type_scat_dispersion_real
_atom_type_scat_dispersion_imag
_atom_type_scat_source
C C 0.0033 0.0016
;
International Tables for Crystallography
(1992, Vol. C, Tables 4.2.6.8 and 6.1.1.4)
;
H H 0.0000 0.0000
;
International Tables for Crystallography
(1992, Vol. C, Table 6.1.1.4)
;
Mg Mg 0.0486 0.0363
;
International Tables for Crystallography
(1992, Vol. C, Tables 4.2.6.8 and 6.1.1.4)
;
N N 0.0061 0.0033
;
International Tables for Crystallography
(1992, Vol. C, Tables 4.2.6.8 and 6.1.1.4)
;
O O 0.0106 0.0060
;
International Tables for Crystallography
(1992, Vol. C, Tables 4.2.6.8 and 6.1.1.4)
;
Ru Ru -1.2594 0.8363
;
International Tables for Crystallography
(1992, Vol. C, Tables 4.2.6.8 and 6.1.1.4)
;

loop_
_geom_angle_atom_site_label_1
_geom_angle_atom_site_label_2
_geom_angle_atom_site_label_3
_geom_angle
_geom_angle_publ_flag
_geom_angle_site_symmetry_1
_geom_angle_site_symmetry_3
N(1) Ru(1) N(2) 78.52(14) yes . .
N(1) Ru(1) N(3) 94.89(14) yes . .
N(1) Ru(1) N(4) 91.50(14) yes . .
N(1) Ru(1) N(5) 93.87(15) yes . .
N(1) Ru(1) N(6) 170.67(14) yes . .
N(2) Ru(1) N(3) 172.97(13) yes . .
N(2) Ru(1) N(4) 98.60(15) yes . .
N(2) Ru(1) N(5) 88.76(15) yes . .
N(2) Ru(1) N(6) 95.94(14) yes . .
N(3) Ru(1) N(4) 78.97(15) yes . .
N(3) Ru(1) N(5) 94.17(15) yes . .
N(3) Ru(1) N(6) 90.91(14) yes . .
N(4) Ru(1) N(5) 171.64(15) yes . .
N(4) Ru(1) N(6) 96.79(15) yes . .
N(5) Ru(1) N(6) 78.40(15) yes . .
O(1) Mg(1) O(6) 91.37(18) yes . 2_767
O(1) Mg(1) O(13) 176.8(3) yes . .
O(1) Mg(1) O(14) 94.2(2) yes . .
O(1) Mg(1) O(15) 93.7(2) yes . .
O(1) Mg(1) O(16) 92.04(18) yes . .
O(6) Mg(1) O(13) 90.31(18) yes 2_767 .
O(6) Mg(1) O(14) 173.0(3) yes 2_767 .
O(6) Mg(1) O(15) 89.1(3) yes 2_767 .
O(6) Mg(1) O(16) 92.03(19) yes 2_767 .
O(13) Mg(1) O(14) 84.3(3) yes . .
O(13) Mg(1) O(15) 89.1(2) yes . .
O(13) Mg(1) O(16) 85.20(17) yes . .
O(14) Mg(1) O(15) 86.3(3) yes . .
O(14) Mg(1) O(16) 91.9(3) yes . .
O(15) Mg(1) O(16) 174.1(2) yes . .
O(2) Mg(2) O(17) 87.53(19) yes . .
O(2) Mg(2) O(18) 94.07(19) yes . .
O(2) Mg(2) O(19) 179.7(2) yes . .
O(2) Mg(2) O(20) 90.7(2) yes . .
O(2) Mg(2) O(21) 86.2(2) yes . .
O(17) Mg(2) O(18) 177.25(19) yes . .
O(17) Mg(2) O(19) 92.67(17) yes . .
O(17) Mg(2) O(20) 89.5(2) yes . .
O(17) Mg(2) O(21) 85.20(19) yes . .
O(18) Mg(2) O(19) 85.72(16) yes . .
O(18) Mg(2) O(20) 92.7(2) yes . .
O(18) Mg(2) O(21) 92.67(18) yes . .
O(19) Mg(2) O(20) 89.49(19) yes . .
O(19) Mg(2) O(21) 93.63(17) yes . .
O(20) Mg(2) O(21) 173.95(16) yes . .
Mg(1) O(1) C(11) 147.7(4) yes . .
Mg(2) O(2) C(11) 156.1(4) yes . .
Mg(1) O(6) C(23) 128.7(4) yes 2_767 .
Ru(1) N(1) C(1) 126.7(4) yes . .
Ru(1) N(1) C(5) 114.2(3) yes . .
C(1) N(1) C(5) 118.6(4) yes . .
Ru(1) N(2) C(6) 114.8(3) yes . .
Ru(1) N(2) C(10) 126.0(4) yes . .
C(6) N(2) C(10) 119.1(4) yes . .
Ru(1) N(3) C(13) 125.5(3) yes . .
Ru(1) N(3) C(17) 116.0(3) yes . .
C(13) N(3) C(17) 118.3(4) yes . .
Ru(1) N(4) C(18) 114.9(4) yes . .
Ru(1) N(4) C(22) 126.6(3) yes . .
C(18) N(4) C(22) 118.5(4) yes . .
Ru(1) N(5) C(25) 126.1(3) yes . .
Ru(1) N(5) C(29) 116.0(4) yes . .
C(25) N(5) C(29) 117.9(4) yes . .
Ru(1) N(6) C(30) 115.4(4) yes . .
Ru(1) N(6) C(34) 126.5(3) yes . .
C(30) N(6) C(34) 118.1(4) yes . .
N(1) C(1) C(2) 122.2(4) yes . .
C(1) C(2) C(3) 118.5(4) yes . .
C(1) C(2) C(11) 119.1(5) yes . .
C(3) C(2) C(11) 122.3(5) yes . .
C(2) C(3) C(4) 119.3(5) yes . .
C(3) C(4) C(5) 119.1(5) yes . .
N(1) C(5) C(4) 121.7(4) yes . .
N(1) C(5) C(6) 114.0(4) yes . .
C(4) C(5) C(6) 124.4(4) yes . .
N(2) C(6) C(5) 114.6(4) yes . .
N(2) C(6) C(7) 121.2(4) yes . .
C(5) C(6) C(7) 124.1(5) yes . .
C(6) C(7) C(8) 119.0(5) yes . .
C(7) C(8) C(9) 119.2(5) yes . .
C(8) C(9) C(10) 118.8(5) yes . .
C(8) C(9) C(12) 122.6(5) yes . .
C(10) C(9) C(12) 118.6(5) yes . .
N(2) C(10) C(9) 122.5(5) yes . .
O(1) C(11) O(2) 128.0(5) yes . .
O(1) C(11) C(2) 117.6(5) yes . .
O(2) C(11) C(2) 114.4(5) yes . .
O(3) C(12) O(4) 126.4(5) yes . .
O(3) C(12) C(9) 116.5(5) yes . .
O(4) C(12) C(9) 117.0(6) yes . .
N(3) C(13) C(14) 122.9(5) yes . .
C(13) C(14) C(15) 118.6(5) yes . .
C(13) C(14) C(23) 118.5(5) yes . .
C(15) C(14) C(23) 122.9(4) yes . .
C(14) C(15) C(16) 119.0(5) yes . .
C(15) C(16) C(17) 119.5(5) yes . .
N(3) C(17) C(16) 121.6(5) yes . .
N(3) C(17) C(18) 114.6(4) yes . .
C(16) C(17) C(18) 123.8(5) yes . .
N(4) C(18) C(17) 115.5(4) yes . .
N(4) C(18) C(19) 121.1(5) yes . .
C(17) C(18) C(19) 123.4(4) yes . .
C(18) C(19) C(20) 120.1(4) yes . .
C(19) C(20) C(21) 118.7(5) yes . .
C(20) C(21) C(22) 118.3(5) yes . .
C(20) C(21) C(24) 121.5(5) yes . .
C(22) C(21) C(24) 120.2(4) yes . .
N(4) C(22) C(21) 123.3(4) yes . .
O(5) C(23) O(6) 125.6(7) yes . .
O(5) C(23) C(14) 117.5(5) yes . .
O(6) C(23) C(14) 116.8(5) yes . .
O(7) C(24) O(8) 126.3(5) yes . .
O(7) C(24) C(21) 116.5(5) yes . .
O(8) C(24) C(21) 117.2(5) yes . .
N(5) C(25) C(26) 123.6(4) yes . .
C(25) C(26) C(27) 118.1(6) yes . .
C(25) C(26) C(35) 118.8(5) yes . .
C(27) C(26) C(35) 123.0(5) yes . .
C(26) C(27) C(28) 119.2(6) yes . .
C(27) C(28) C(29) 119.3(5) yes . .
N(5) C(29) C(28) 121.8(5) yes . .
N(5) C(29) C(30) 114.9(4) yes . .
C(28) C(29) C(30) 123.3(5) yes . .
N(6) C(30) C(29) 114.9(4) yes . .
N(6) C(30) C(31) 121.7(5) yes . .
C(29) C(30) C(31) 123.4(5) yes . .
C(30) C(31) C(32) 119.0(5) yes . .
C(31) C(32) C(33) 119.3(5) yes . .
C(32) C(33) C(34) 118.4(5) yes . .
C(32) C(33) C(36) 121.8(5) yes . .
C(34) C(33) C(36) 119.8(5) yes . .
N(6) C(34) C(33) 123.1(5) yes . .
O(9) C(35) O(10) 126.3(7) yes . .
O(9) C(35) C(26) 115.3(5) yes . .
O(10) C(35) C(26) 118.4(5) yes . .
O(11) C(36) O(12) 125.3(7) yes . .
O(11) C(36) C(33) 117.6(5) yes . .
O(12) C(36) C(33) 117.1(5) yes . .
N(1) C(1) H(1) 118.880 no . .
C(2) C(1) H(1) 118.887 no . .
C(2) C(3) H(2) 120.351 no . .
C(4) C(3) H(2) 120.349 no . .
C(3) C(4) H(3) 120.436 no . .
C(5) C(4) H(3) 120.432 no . .
C(6) C(7) H(4) 120.500 no . .
C(8) C(7) H(4) 120.500 no . .
C(7) C(8) H(5) 120.396 no . .
C(9) C(8) H(5) 120.402 no . .
N(2) C(10) H(6) 118.727 no . .
C(9) C(10) H(6) 118.726 no . .
N(3) C(13) H(7) 118.567 no . .
C(14) C(13) H(7) 118.557 no . .
C(14) C(15) H(8) 120.505 no . .
C(16) C(15) H(8) 120.499 no . .
C(15) C(16) H(9) 120.259 no . .
C(17) C(16) H(9) 120.251 no . .
C(18) C(19) H(10) 119.956 no . .
C(20) C(19) H(10) 119.952 no . .
C(19) C(20) H(11) 120.637 no . .
C(21) C(20) H(11) 120.645 no . .
N(4) C(22) H(12) 118.339 no . .
C(21) C(22) H(12) 118.330 no . .
N(5) C(25) H(13) 118.199 no . .
C(26) C(25) H(13) 118.198 no . .
C(26) C(27) H(14) 120.382 no . .
C(28) C(27) H(14) 120.392 no . .
C(27) C(28) H(15) 120.350 no . .
C(29) C(28) H(15) 120.371 no . .
C(30) C(31) H(16) 120.499 no . .
C(32) C(31) H(16) 120.483 no . .
C(31) C(32) H(17) 120.343 no . .
C(33) C(32) H(17) 120.345 no . .
N(6) C(34) H(18) 118.429 no . .
C(33) C(34) H(18) 118.425 no . .

loop_
_geom_bond_atom_site_label_1
_geom_bond_atom_site_label_2
_geom_bond_distance
_geom_bond_publ_flag
_geom_bond_site_symmetry_2
Ru(1) N(1) 2.054(4) yes .
Ru(1) N(2) 2.050(4) yes .
Ru(1) N(3) 2.056(4) yes .
Ru(1) N(4) 2.068(4) yes .
Ru(1) N(5) 2.064(4) yes .
Ru(1) N(6) 2.067(4) yes .
Mg(1) O(1) 2.046(5) yes .
Mg(1) O(6) 2.075(5) yes 2_767
Mg(1) O(13) 2.123(5) yes .
Mg(1) O(14) 2.083(7) yes .
Mg(1) O(15) 2.083(7) yes .
Mg(1) O(16) 2.047(5) yes .
Mg(2) O(2) 1.993(5) yes .
Mg(2) O(17) 2.164(5) yes .
Mg(2) O(18) 2.053(4) yes .
Mg(2) O(19) 2.033(4) yes .
Mg(2) O(20) 2.072(6) yes .
Mg(2) O(21) 2.102(5) yes .
O(1) C(11) 1.242(7) yes .
O(2) C(11) 1.253(8) yes .
O(3) C(12) 1.264(8) yes .
O(4) C(12) 1.226(7) yes .
O(5) C(23) 1.239(8) yes .
O(6) C(23) 1.264(6) yes .
O(7) C(24) 1.250(6) yes .
O(8) C(24) 1.253(7) yes .
O(9) C(35) 1.265(7) yes .
O(10) C(35) 1.235(8) yes .
O(11) C(36) 1.254(7) yes .
O(12) C(36) 1.254(8) yes .
O(28) O(28) 1.85(3) yes 2_675
N(1) C(1) 1.347(5) yes .
N(1) C(5) 1.365(6) yes .
N(2) C(6) 1.356(7) yes .
N(2) C(10) 1.346(6) yes .
N(3) C(13) 1.344(7) yes .
N(3) C(17) 1.362(6) yes .
N(4) C(18) 1.363(5) yes .
N(4) C(22) 1.342(7) yes .
N(5) C(25) 1.343(7) yes .
N(5) C(29) 1.354(6) yes .
N(6) C(30) 1.365(6) yes .
N(6) C(34) 1.342(7) yes .
C(1) C(2) 1.390(7) yes .
C(2) C(3) 1.388(7) yes .
C(2) C(11) 1.521(6) yes .
C(3) C(4) 1.391(6) yes .
C(4) C(5) 1.378(7) yes .
C(5) C(6) 1.477(6) yes .
C(6) C(7) 1.391(7) yes .
C(7) C(8) 1.400(7) yes .
C(8) C(9) 1.383(8) yes .
C(9) C(10) 1.381(7) yes .
C(9) C(12) 1.534(7) yes .
C(13) C(14) 1.393(6) yes .
C(14) C(15) 1.383(7) yes .
C(14) C(23) 1.507(9) yes .
C(15) C(16) 1.392(9) yes .
C(16) C(17) 1.387(6) yes .
C(17) C(18) 1.468(7) yes .
C(18) C(19) 1.386(7) yes .
C(19) C(20) 1.390(9) yes .
C(20) C(21) 1.393(6) yes .
C(21) C(22) 1.388(7) yes .
C(21) C(24) 1.514(8) yes .
C(25) C(26) 1.388(8) yes .
C(26) C(27) 1.385(8) yes .
C(26) C(35) 1.507(9) yes .
C(27) C(28) 1.386(10) yes .
C(28) C(29) 1.395(7) yes .
C(29) C(30) 1.467(8) yes .
C(30) C(31) 1.390(7) yes .
C(31) C(32) 1.390(9) yes .
C(32) C(33) 1.390(8) yes .
C(33) C(34) 1.386(7) yes .
C(33) C(36) 1.512(9) yes .
C(1) H(1) 0.950 no .
C(3) H(2) 0.950 no .
C(4) H(3) 0.950 no .
C(7) H(4) 0.950 no .
C(8) H(5) 0.950 no .
C(10) H(6) 0.950 no .
C(13) H(7) 0.950 no .
C(15) H(8) 0.950 no .
C(16) H(9) 0.950 no .
C(19) H(10) 0.950 no .
C(20) H(11) 0.950 no .
C(22) H(12) 0.950 no .
C(25) H(13) 0.950 no .
C(27) H(14) 0.950 no .
C(28) H(15) 0.950 no .
C(31) H(16) 0.950 no .
C(32) H(17) 0.950 no .
C(34) H(18) 0.950 no .

loop_
_geom_contact_atom_site_label_1
_geom_contact_atom_site_label_2
_geom_contact_distance
_geom_contact_publ_flag
_geom_contact_site_symmetry_2
Mg(1) O(5) 3.354(5) no 2_767
O(1) C(1) 2.781(5) no .
O(2) O(16) 3.545(6) no .
O(2) C(1) 3.591(6) no .
O(2) C(3) 2.787(6) no .
O(3) C(10) 2.802(7) no .
O(4) C(8) 2.866(7) no .
O(4) C(10) 3.566(6) no .
O(5) O(13) 2.621(9) no 2_767
O(5) C(13) 2.746(9) no .
O(6) O(18) 2.817(6) no 2_767
O(6) C(15) 2.827(8) no .
O(7) C(20) 3.599(7) no .
O(7) C(22) 2.807(7) no .
O(8) C(20) 2.845(7) no .
O(8) C(22) 3.598(7) no .
O(9) C(25) 2.726(8) no .
O(10) C(25) 3.591(8) no .
O(10) C(27) 2.858(9) no .
O(11) C(34) 2.783(8) no .
O(12) C(32) 2.817(9) no .
O(13) C(23) 3.136(9) no 2_767
O(15) C(15) 3.436(7) no .
O(15) C(16) 3.417(7) no .
O(15) C(23) 3.436(8) no 2_767
O(16) O(18) 3.299(7) no .
O(16) O(21) 2.809(6) no .
O(16) C(11) 3.457(6) no .
O(18) C(15) 3.506(7) no 2_767
O(18) C(23) 3.565(7) no 2_767
N(1) C(3) 2.773(7) no .
N(1) C(25) 3.145(6) no .
N(2) C(8) 2.773(6) no .
N(2) C(22) 3.315(6) no .
N(2) C(25) 3.536(7) no .
N(3) C(1) 3.188(6) no .
N(3) C(15) 2.787(6) no .
N(3) C(30) 3.573(5) no .
N(4) C(1) 3.547(7) no .
N(4) C(20) 2.787(7) no .
N(4) C(34) 3.280(5) no .
N(5) C(5) 3.407(6) no .
N(5) C(6) 3.374(6) no .
N(5) C(13) 3.152(5) no .
N(5) C(27) 2.787(7) no .
N(6) C(10) 3.247(7) no .
N(6) C(32) 2.783(6) no .
C(1) C(4) 2.736(7) no .
C(2) C(5) 2.742(6) no .
C(4) C(7) 3.039(6) no .
C(5) C(25) 3.261(7) no .
C(6) C(9) 2.750(6) no .
C(6) C(25) 3.522(7) no .
C(7) C(10) 2.732(8) no .
C(13) C(16) 2.726(7) no .
C(14) C(17) 2.745(8) no .
C(16) C(19) 3.002(9) no .
C(18) C(21) 2.754(7) no .
C(19) C(22) 2.718(6) no .
C(25) C(28) 2.717(7) no .
C(26) C(29) 2.745(8) no .
C(28) C(31) 2.999(9) no .
C(30) C(33) 2.745(8) no .
C(31) C(34) 2.731(7) no .
O(1) O(25) 2.997(17) no 2_666
O(2) O(4) 3.134(8) no 2_756
O(3) O(17) 2.801(8) no 2_756
O(3) O(21) 3.466(5) no 2_756
O(3) O(22) 3.214(8) no 2_656
O(3) O(23) 2.870(7) no 2_656
O(4) O(2) 3.134(8) no 2_756
O(4) O(16) 3.496(6) no 2_756
O(4) O(21) 2.699(6) no 2_756
O(4) O(26) 3.54(5) no 2_756
O(4) C(2) 3.537(7) no 2_756
O(4) C(3) 3.599(7) no 2_756
O(4) C(11) 3.246(8) no 2_756
O(5) O(25) 3.526(15) no 2_666
O(5) O(26) 3.51(3) no 1_455
O(6) O(25) 3.577(13) no 1_656
O(7) O(19) 2.726(7) no 1_545
O(7) O(20) 3.505(6) no 1_545
O(7) C(4) 3.166(6) no 2_756
O(7) C(7) 3.597(7) no 2_756
O(7) C(28) 3.546(6) no 1_655
O(8) O(18) 2.703(6) no 1_545
O(8) O(19) 3.398(5) no 1_545
O(8) O(28) 3.275(14) no 1_646
O(8) C(15) 3.493(7) no 2_757
O(8) C(31) 3.482(7) no 1_655
O(9) O(19) 2.637(7) no 2_766
O(9) O(22) 3.442(8) no .
O(9) O(24) 2.622(9) no 2_666
O(10) O(22) 2.805(8) no .
O(10) N(2) 3.335(5) no 2_656
O(10) N(5) 3.414(5) no 2_656
O(10) C(8) 3.530(8) no 2_656
O(10) C(9) 3.139(8) no 2_656
O(10) C(10) 3.007(7) no 2_656
O(10) C(28) 3.475(8) no 2_656
O(10) C(29) 3.220(7) no 2_656
O(11) O(14) 3.592(9) no 2_757
O(11) O(15) 2.805(9) no 2_757
O(11) O(23) 3.044(8) no 2_656
O(11) C(16) 3.163(6) no 2_757
O(12) O(13) 3.393(7) no 1_445
O(12) O(13) 2.844(8) no 2_757
O(12) O(14) 2.882(9) no 2_757
O(12) O(15) 3.503(9) no 2_757
O(12) O(16) 2.743(5) no 1_445
O(13) O(12) 3.393(7) no 1_665
O(13) O(12) 2.844(8) no 2_757
O(13) O(13) 3.168(8) no 2_867
O(13) O(14) 3.472(8) no 2_867
O(13) O(26) 3.55(3) no 2_867
O(14) O(11) 3.592(9) no 2_757
O(14) O(12) 2.882(9) no 2_757
O(14) O(13) 3.472(8) no 2_867
O(14) O(26) 2.49(4) no .
O(14) C(36) 3.414(9) no 2_757
O(15) O(11) 2.805(9) no 2_757
O(15) O(12) 3.503(9) no 2_757
O(15) O(25) 2.792(18) no 1_656
O(15) C(36) 3.508(10) no 2_757
O(16) O(4) 3.496(6) no 2_756
O(16) O(12) 2.743(5) no 1_665
O(16) C(32) 3.453(7) no 1_665
O(17) O(3) 2.801(8) no 2_756
O(17) O(20) 2.851(6) no 2_766
O(17) O(24) 2.786(13) no 1_655
O(17) C(12) 3.576(8) no 2_756
O(18) O(8) 2.703(6) no 1_565
O(18) C(24) 3.404(7) no 1_565
O(19) O(7) 2.726(7) no 1_565
O(19) O(8) 3.398(5) no 1_565
O(19) O(9) 2.637(7) no 2_766
O(19) C(24) 3.401(7) no 1_565
O(19) C(28) 3.576(6) no 1_665
O(19) C(31) 3.446(6) no 1_665
O(19) C(35) 3.558(7) no 2_766
O(20) O(7) 3.505(6) no 1_565
O(20) O(17) 2.851(6) no 2_766
O(20) O(23) 2.824(8) no 2_666
O(20) C(3) 3.593(8) no 2_766
O(21) O(3) 3.466(5) no 2_756
O(21) O(4) 2.699(6) no 2_756
O(21) O(22) 2.726(6) no 2_766
O(21) C(12) 3.422(6) no 2_756
O(21) C(32) 3.532(5) no 1_665
O(22) O(3) 3.214(8) no 2_656
O(22) O(9) 3.442(8) no .
O(22) O(10) 2.805(8) no .
O(22) O(21) 2.726(6) no 2_766
O(22) C(10) 3.402(6) no 2_656
O(22) C(12) 3.407(8) no 2_656
O(22) C(30) 3.542(6) no 2_656
O(22) C(31) 3.424(7) no 2_656
O(22) C(32) 3.460(8) no 2_656
O(22) C(33) 3.567(7) no 2_656
O(22) C(35) 3.470(9) no .
O(23) O(3) 2.870(7) no 2_656
O(23) O(11) 3.044(8) no 2_656
O(23) O(20) 2.824(8) no 2_666
O(23) C(10) 3.562(8) no 2_656
O(23) C(22) 3.431(7) no 2_656
O(23) C(34) 3.577(8) no 2_656
O(24) O(9) 2.622(9) no 2_666
O(24) O(17) 2.786(13) no 1_455
O(24) O(25) 3.329(19) no .
O(24) C(35) 3.539(9) no 2_666
O(25) O(1) 2.997(17) no 2_666
O(25) O(5) 3.526(15) no 2_666
O(25) O(6) 3.577(13) no 1_454
O(25) O(15) 2.792(18) no 1_454
O(25) O(24) 3.329(19) no .
O(25) C(11) 3.372(18) no 2_666
O(25) C(23) 3.393(17) no 2_666
O(26) O(4) 3.54(5) no 2_756
O(26) O(5) 3.51(3) no 1_655
O(26) O(13) 3.55(3) no 2_867
O(26) O(14) 2.49(4) no .
O(26) C(8) 3.51(3) no 2_756
O(28) O(8) 3.275(14) no 1_464
O(28) C(31) 3.520(11) no 2_666
N(2) O(10) 3.335(5) no 2_656
N(5) O(10) 3.414(5) no 2_656
C(2) O(4) 3.537(7) no 2_756
C(3) O(4) 3.599(7) no 2_756
C(3) O(20) 3.593(8) no 2_766
C(3) C(8) 3.497(9) no 2_756
C(3) C(9) 3.426(8) no 2_756
C(3) C(12) 3.326(8) no 2_756
C(4) O(7) 3.166(6) no 2_756
C(4) C(8) 3.413(8) no 2_756
C(4) C(9) 3.516(7) no 2_756
C(5) C(7) 3.581(7) no 2_756
C(5) C(8) 3.570(7) no 2_756
C(7) O(7) 3.597(7) no 2_756
C(7) C(5) 3.581(7) no 2_756
C(8) O(10) 3.530(8) no 2_656
C(8) O(26) 3.51(3) no 2_756
C(8) C(3) 3.497(9) no 2_756
C(8) C(4) 3.413(8) no 2_756
C(8) C(5) 3.570(7) no 2_756
C(9) O(10) 3.139(8) no 2_656
C(9) C(3) 3.426(8) no 2_756
C(9) C(4) 3.516(7) no 2_756
C(10) O(10) 3.007(7) no 2_656
C(10) O(22) 3.402(6) no 2_656
C(10) O(23) 3.562(8) no 2_656
C(11) O(4) 3.246(8) no 2_756
C(11) O(25) 3.372(18) no 2_666
C(12) O(17) 3.576(8) no 2_756
C(12) O(21) 3.422(6) no 2_756
C(12) O(22) 3.407(8) no 2_656
C(12) C(3) 3.326(8) no 2_756
C(15) O(8) 3.493(7) no 2_757
C(16) O(11) 3.163(6) no 2_757
C(16) C(20) 3.492(8) no 2_757
C(18) C(19) 3.589(8) no 2_757
C(19) C(18) 3.589(8) no 2_757
C(19) C(19) 3.507(7) no 2_757
C(20) C(16) 3.492(8) no 2_757
C(22) O(23) 3.431(7) no 2_656
C(23) O(25) 3.393(17) no 2_666
C(24) O(18) 3.404(7) no 1_545
C(24) O(19) 3.401(7) no 1_545
C(26) C(26) 3.595(7) no 2_656
C(26) C(27) 3.524(8) no 2_656
C(27) C(26) 3.524(8) no 2_656
C(27) C(35) 3.597(9) no 2_656
C(28) O(7) 3.546(6) no 1_455
C(28) O(10) 3.475(8) no 2_656
C(28) O(19) 3.576(6) no 1_445
C(28) C(35) 3.483(8) no 2_656
C(29) O(10) 3.220(7) no 2_656
C(30) O(22) 3.542(6) no 2_656
C(31) O(8) 3.482(7) no 1_455
C(31) O(19) 3.446(6) no 1_445
C(31) O(22) 3.424(7) no 2_656
C(31) O(28) 3.520(11) no 2_666
C(32) O(16) 3.453(7) no 1_445
C(32) O(21) 3.532(5) no 1_445
C(32) O(22) 3.460(8) no 2_656
C(33) O(22) 3.567(7) no 2_656
C(34) O(23) 3.577(8) no 2_656
C(35) O(19) 3.558(7) no 2_766
C(35) O(22) 3.470(9) no .
C(35) O(24) 3.539(9) no 2_666
C(35) C(27) 3.597(9) no 2_656
C(35) C(28) 3.483(8) no 2_656
C(36) O(14) 3.414(9) no 2_757
C(36) O(15) 3.508(10) no 2_757
Ru(1) H(1) 3.1509 no .
Ru(1) H(6) 3.1204 no .
Ru(1) H(7) 3.1098 no .
Ru(1) H(12) 3.1351 no .
Ru(1) H(13) 3.1195 no .
Ru(1) H(18) 3.1338 no .
O(1) H(1) 2.4652 no .
O(2) H(2) 2.5136 no .
O(3) H(6) 2.4963 no .
O(4) H(5) 2.6227 no .
O(5) H(7) 2.4139 no .
O(6) H(8) 2.5612 no .
O(7) H(12) 2.5103 no .
O(8) H(11) 2.5926 no .
O(9) H(13) 2.3789 no .
O(10) H(14) 2.6100 no .
O(11) H(18) 2.4533 no .
O(12) H(17) 2.5419 no .
O(15) H(8) 3.4017 no .
O(15) H(9) 3.3829 no .
O(17) H(2) 3.1154 no .
O(18) H(8) 2.8549 no 2_767
N(1) H(3) 3.2485 no .
N(1) H(13) 2.5836 no .
N(2) H(4) 3.2472 no .
N(2) H(12) 2.7765 no .
N(2) H(13) 3.5126 no .
N(3) H(1) 2.6922 no .
N(3) H(9) 3.2509 no .
N(4) H(1) 3.3672 no .
N(4) H(10) 3.2457 no .
N(4) H(18) 2.7597 no .
N(5) H(7) 2.5951 no .
N(5) H(15) 3.2531 no .
N(6) H(6) 2.7646 no .
N(6) H(16) 3.2595 no .
C(1) H(2) 3.2503 no .
C(1) H(13) 3.1437 no .
C(2) H(3) 3.2594 no .
C(3) H(1) 3.2427 no .
C(3) H(13) 3.5465 no .
C(4) H(4) 2.7759 no .
C(4) H(13) 3.0894 no .
C(5) H(1) 3.1873 no .
C(5) H(2) 3.2486 no .
C(5) H(4) 2.7348 no .
C(5) H(13) 2.6066 no .
C(6) H(3) 2.7247 no .
C(6) H(5) 3.2670 no .
C(6) H(6) 3.1838 no .
C(6) H(12) 3.5024 no .
C(6) H(13) 3.2028 no .
C(7) H(3) 2.7771 no .
C(8) H(6) 3.2323 no .
C(9) H(4) 3.2622 no .
C(10) H(5) 3.2418 no .
C(10) H(12) 2.9578 no .
C(10) H(18) 3.5928 no .
C(11) H(1) 2.6381 no .
C(11) H(2) 2.7252 no .
C(12) H(5) 2.7331 no .
C(12) H(6) 2.6228 no .
C(13) H(1) 3.1253 no .
C(13) H(8) 3.2528 no .
C(14) H(9) 3.2524 no .
C(15) H(7) 3.2391 no .
C(16) H(10) 2.7142 no .
C(17) H(1) 2.9476 no .
C(17) H(7) 3.1785 no .
C(17) H(8) 3.2624 no .
C(17) H(10) 2.6980 no .
C(18) H(1) 3.3177 no .
C(18) H(9) 2.7149 no .
C(18) H(11) 3.2654 no .
C(18) H(12) 3.1785 no .
C(18) H(18) 3.3381 no .
C(19) H(9) 2.7269 no .
C(20) H(12) 3.2396 no .
C(21) H(10) 3.2551 no .
C(22) H(6) 3.5782 no .
C(22) H(11) 3.2527 no .
C(22) H(18) 3.0649 no .
C(23) H(7) 2.6143 no .
C(23) H(8) 2.7212 no .
C(24) H(11) 2.7101 no .
C(24) H(12) 2.6434 no .
C(25) H(7) 2.9587 no .
C(25) H(14) 3.2451 no .
C(26) H(15) 3.2525 no .
C(27) H(13) 3.2313 no .
C(28) H(16) 2.7215 no .
C(29) H(7) 3.0166 no .
C(29) H(13) 3.1652 no .
C(29) H(14) 3.2619 no .
C(29) H(16) 2.7124 no .
C(30) H(6) 3.5164 no .
C(30) H(7) 3.5923 no .
C(30) H(15) 2.7130 no .
C(30) H(17) 3.2577 no .
C(30) H(18) 3.1784 no .
C(31) H(15) 2.7190 no .
C(32) H(18) 3.2370 no .
C(33) H(16) 3.2610 no .
C(34) H(6) 2.8594 no .
C(34) H(17) 3.2471 no .
C(35) H(13) 2.6092 no .
C(35) H(14) 2.7235 no .
C(36) H(17) 2.7093 no .
C(36) H(18) 2.6330 no .
H(1) H(7) 3.4957 no .
H(2) H(3) 2.3522 no .
H(3) H(4) 2.2430 no .
H(3) H(13) 3.5870 no .
H(4) H(5) 2.3634 no .
H(6) H(12) 2.9734 no .
H(6) H(18) 2.8439 no .
H(7) H(13) 3.2188 no .
H(8) H(9) 2.3530 no .
H(9) H(10) 2.1650 no .
H(10) H(11) 2.3485 no .
H(12) H(18) 3.2321 no .
H(14) H(15) 2.3468 no .
H(15) H(16) 2.1665 no .
H(16) H(17) 2.3516 no .
O(3) H(2) 3.0723 no 2_756
O(4) H(2) 3.4673 no 2_756
O(7) H(3) 2.2807 no 2_756
O(7) H(4) 2.7592 no 2_756
O(7) H(14) 3.5602 no 1_655
O(7) H(15) 2.6971 no 1_655
O(7) H(16) 3.5923 no 1_655
O(8) H(8) 3.3860 no 2_757
O(8) H(15) 2.9662 no 1_655
O(8) H(16) 2.5937 no 1_655
O(10) H(6) 3.2450 no 2_656
O(11) H(9) 2.3862 no 2_757
O(11) H(10) 2.7764 no 2_757
O(16) H(17) 2.6476 no 1_665
O(18) H(16) 2.9799 no 1_665
O(18) H(17) 3.0470 no 1_665
O(19) H(3) 3.5535 no 2_766
O(19) H(15) 2.8937 no 1_665
O(19) H(16) 2.8085 no 1_665
O(20) H(2) 2.7550 no 2_766
O(21) H(17) 3.2485 no 1_665
O(22) H(6) 2.8597 no 2_656
O(23) H(6) 2.9122 no 2_656
O(23) H(9) 3.3611 no 1_454
O(23) H(12) 3.0372 no 2_656
O(23) H(18) 2.9213 no 2_656
O(24) H(13) 3.5845 no 2_666
O(25) H(1) 3.5597 no 2_666
O(25) H(8) 3.1405 no 1_454
O(26) H(5) 2.7823 no 2_756
O(28) H(7) 3.5490 no 2_666
O(28) H(11) 3.2143 no 1_464
O(28) H(16) 3.5425 no 2_666
N(1) H(5) 3.5962 no 2_756
C(1) H(5) 3.3584 no 2_756
C(2) H(5) 3.2469 no 2_756
C(3) H(5) 3.4413 no 2_756
C(6) H(4) 3.5787 no 2_756
C(6) H(14) 3.2288 no 2_656
C(7) H(12) 3.5466 no 2_756
C(7) H(14) 2.8578 no 2_656
C(8) H(14) 3.2141 no 2_656
C(9) H(2) 3.4993 no 2_756
C(12) H(2) 3.0835 no 2_756
C(16) H(11) 3.4613 no 2_757
C(17) H(11) 3.4638 no 2_757
C(18) H(10) 3.3774 no 2_757
C(19) H(10) 3.4837 no 2_757
C(19) H(18) 3.3757 no 2_757
C(20) H(9) 3.4431 no 2_757
C(21) H(4) 3.5231 no 2_756
C(21) H(9) 3.4964 no 2_757
C(22) H(4) 3.0991 no 2_756
C(24) H(3) 3.4434 no 2_756
C(24) H(4) 3.5094 no 2_756
C(24) H(15) 2.9779 no 1_655
C(24) H(16) 3.4013 no 1_655
C(25) H(14) 3.5569 no 2_656
C(33) H(10) 3.1712 no 2_757
C(34) H(10) 2.8840 no 2_757
C(36) H(9) 3.4660 no 2_757
C(36) H(10) 3.1172 no 2_757
H(1) O(25) 3.5597 no 2_666
H(2) O(3) 3.0723 no 2_756
H(2) O(4) 3.4673 no 2_756
H(2) O(20) 2.7550 no 2_766
H(2) C(9) 3.4993 no 2_756
H(2) C(12) 3.0835 no 2_756
H(3) O(7) 2.2807 no 2_756
H(3) O(19) 3.5535 no 2_766
H(3) C(24) 3.4434 no 2_756
H(3) H(12) 2.8080 no 2_756
H(4) O(7) 2.7592 no 2_756
H(4) C(6) 3.5787 no 2_756
H(4) C(21) 3.5231 no 2_756
H(4) C(22) 3.0991 no 2_756
H(4) C(24) 3.5094 no 2_756
H(4) H(12) 2.6590 no 2_756
H(4) H(14) 2.9525 no 2_656
H(5) O(26) 2.7823 no 2_756
H(5) N(1) 3.5962 no 2_756
H(5) C(1) 3.3584 no 2_756
H(5) C(2) 3.2469 no 2_756
H(5) C(3) 3.4413 no 2_756
H(5) H(14) 3.4970 no 2_656
H(6) O(10) 3.2450 no 2_656
H(6) O(22) 2.8597 no 2_656
H(6) O(23) 2.9122 no 2_656
H(7) O(28) 3.5490 no 2_666
H(8) O(8) 3.3860 no 2_757
H(8) O(25) 3.1405 no 1_656
H(9) O(11) 2.3862 no 2_757
H(9) O(23) 3.3611 no 1_656
H(9) C(20) 3.4431 no 2_757
H(9) C(21) 3.4964 no 2_757
H(9) C(36) 3.4660 no 2_757
H(9) H(18) 2.9627 no 2_757
H(10) O(11) 2.7764 no 2_757
H(10) C(18) 3.3774 no 2_757
H(10) C(19) 3.4837 no 2_757
H(10) C(33) 3.1712 no 2_757
H(10) C(34) 2.8840 no 2_757
H(10) C(36) 3.1172 no 2_757
H(10) H(18) 2.4758 no 2_757
H(11) O(28) 3.2143 no 1_646
H(11) C(16) 3.4613 no 2_757
H(11) C(17) 3.4638 no 2_757
H(12) O(23) 3.0372 no 2_656
H(12) C(7) 3.5466 no 2_756
H(12) H(3) 2.8080 no 2_756
H(12) H(4) 2.6590 no 2_756
H(13) O(24) 3.5845 no 2_666
H(14) O(7) 3.5602 no 1_455
H(14) C(6) 3.2288 no 2_656
H(14) C(7) 2.8578 no 2_656
H(14) C(8) 3.2141 no 2_656
H(14) C(25) 3.5569 no 2_656
H(14) H(4) 2.9525 no 2_656
H(14) H(5) 3.4970 no 2_656
H(15) O(7) 2.6971 no 1_455
H(15) O(8) 2.9662 no 1_455
H(15) O(19) 2.8937 no 1_445
H(15) C(24) 2.9779 no 1_455
H(16) O(7) 3.5923 no 1_455
H(16) O(8) 2.5937 no 1_455
H(16) O(18) 2.9799 no 1_445
H(16) O(19) 2.8085 no 1_445
H(16) O(28) 3.5425 no 2_666
H(16) C(24) 3.4013 no 1_455
H(17) O(16) 2.6476 no 1_445
H(17) O(18) 3.0470 no 1_445
H(17) O(21) 3.2485 no 1_445
H(18) O(23) 2.9213 no 2_656
H(18) C(19) 3.3757 no 2_757
H(18) H(9) 2.9627 no 2_757
H(18) H(10) 2.4758 no 2_757

loop_
_geom_torsion_atom_site_label_1
_geom_torsion_atom_site_label_2
_geom_torsion_atom_site_label_3
_geom_torsion_atom_site_label_4
_geom_torsion
_geom_torsion_publ_flag
_geom_torsion_site_symmetry_1
_geom_torsion_site_symmetry_3
_geom_torsion_site_symmetry_4
N(1) Ru(1) N(2) C(6) -15.7(3) no . . .
N(1) Ru(1) N(2) C(10) 167.5(3) no . . .
N(2) Ru(1) N(1) C(1) -171.1(4) no . . .
N(2) Ru(1) N(1) C(5) 17.9(3) no . . .
N(1) Ru(1) N(3) C(13) 82.5(3) no . . .
N(1) Ru(1) N(3) C(17) -91.1(3) no . . .
N(3) Ru(1) N(1) C(1) 6.4(4) no . . .
N(3) Ru(1) N(1) C(5) -164.5(3) no . . .
N(1) Ru(1) N(4) C(18) 95.8(3) no . . .
N(1) Ru(1) N(4) C(22) -82.9(3) no . . .
N(4) Ru(1) N(1) C(1) -72.6(3) no . . .
N(4) Ru(1) N(1) C(5) 116.4(3) no . . .
N(1) Ru(1) N(5) C(25) -1.6(3) no . . .
N(1) Ru(1) N(5) C(29) -180.0(3) no . . .
N(5) Ru(1) N(1) C(1) 101.0(3) no . . .
N(5) Ru(1) N(1) C(5) -70.0(3) no . . .
N(2) Ru(1) N(4) C(18) 174.4(3) no . . .
N(2) Ru(1) N(4) C(22) -4.3(3) no . . .
N(4) Ru(1) N(2) C(6) -105.5(3) no . . .
N(4) Ru(1) N(2) C(10) 77.7(3) no . . .
N(2) Ru(1) N(5) C(25) -80.0(3) no . . .
N(2) Ru(1) N(5) C(29) 101.6(3) no . . .
N(5) Ru(1) N(2) C(6) 78.5(3) no . . .
N(5) Ru(1) N(2) C(10) -98.3(3) no . . .
N(2) Ru(1) N(6) C(30) -93.7(3) no . . .
N(2) Ru(1) N(6) C(34) 84.7(3) no . . .
N(6) Ru(1) N(2) C(6) 156.7(3) no . . .
N(6) Ru(1) N(2) C(10) -20.1(3) no . . .
N(3) Ru(1) N(4) C(18) 1.1(2) no . . .
N(3) Ru(1) N(4) C(22) -177.6(3) no . . .
N(4) Ru(1) N(3) C(13) 173.1(3) no . . .
N(4) Ru(1) N(3) C(17) -0.6(3) no . . .
N(3) Ru(1) N(5) C(25) 93.6(3) no . . .
N(3) Ru(1) N(5) C(29) -84.8(3) no . . .
N(5) Ru(1) N(3) C(13) -11.7(3) no . . .
N(5) Ru(1) N(3) C(17) 174.6(3) no . . .
N(3) Ru(1) N(6) C(30) 87.8(3) no . . .
N(3) Ru(1) N(6) C(34) -93.7(3) no . . .
N(6) Ru(1) N(3) C(13) -90.2(3) no . . .
N(6) Ru(1) N(3) C(17) 96.2(3) no . . .
N(4) Ru(1) N(6) C(30) 166.8(3) no . . .
N(4) Ru(1) N(6) C(34) -14.7(3) no . . .
N(6) Ru(1) N(4) C(18) -88.5(3) no . . .
N(6) Ru(1) N(4) C(22) 92.8(3) no . . .
N(5) Ru(1) N(6) C(30) -6.2(2) no . . .
N(5) Ru(1) N(6) C(34) 172.2(3) no . . .
N(6) Ru(1) N(5) C(25) -176.3(3) no . . .
N(6) Ru(1) N(5) C(29) 5.3(2) no . . .
O(1) Mg(1) O(6) C(23) 161.8(4) no . 2_767 2_767
O(6) Mg(1) O(1) C(11) 93.6(6) no 2_767 . .
O(14) Mg(1) O(1) C(11) -90.6(7) no . . .
O(15) Mg(1) O(1) C(11) -177.2(6) no . . .
O(16) Mg(1) O(1) C(11) 1.5(7) no . . .
O(13) Mg(1) O(6) C(23) -20.9(4) no . 2_767 2_767
O(15) Mg(1) O(6) C(23) 68.1(4) no . 2_767 2_767
O(16) Mg(1) O(6) C(23) -106.1(4) no . 2_767 2_767
O(17) Mg(2) O(2) C(11) 159.5(10) no . . .
O(18) Mg(2) O(2) C(11) -18.3(10) no . . .
O(20) Mg(2) O(2) C(11) -111.1(10) no . . .
O(21) Mg(2) O(2) C(11) 74.1(10) no . . .
Mg(1) O(1) C(11) O(2) -46.9(12) no . . .
Mg(1) O(1) C(11) C(2) 133.3(6) no . . .
Mg(2) O(2) C(11) O(1) 2.2(16) no . . .
Mg(2) O(2) C(11) C(2) -177.9(9) no . . .
Mg(1) O(6) C(23) O(5) -14.2(8) no 2_767 . .
Mg(1) O(6) C(23) C(14) 162.3(3) no 2_767 . .
Ru(1) N(1) C(1) C(2) -166.9(3) no . . .
Ru(1) N(1) C(5) C(4) 164.3(3) no . . .
Ru(1) N(1) C(5) C(6) -17.3(5) no . . .
C(1) N(1) C(5) C(4) -7.5(7) no . . .
C(1) N(1) C(5) C(6) 171.0(4) no . . .
C(5) N(1) C(1) C(2) 3.8(7) no . . .
Ru(1) N(2) C(6) C(5) 11.2(5) no . . .
Ru(1) N(2) C(6) C(7) -172.9(3) no . . .
Ru(1) N(2) C(10) C(9) 174.9(3) no . . .
C(6) N(2) C(10) C(9) -1.8(7) no . . .
C(10) N(2) C(6) C(5) -171.8(4) no . . .
C(10) N(2) C(6) C(7) 4.2(6) no . . .
Ru(1) N(3) C(13) C(14) -173.0(3) no . . .
Ru(1) N(3) C(17) C(16) 177.2(3) no . . .
Ru(1) N(3) C(17) C(18) -0.0(5) no . . .
C(13) N(3) C(17) C(16) 3.1(6) no . . .
C(13) N(3) C(17) C(18) -174.1(4) no . . .
C(17) N(3) C(13) C(14) 0.5(6) no . . .
Ru(1) N(4) C(18) C(17) -1.4(5) no . . .
Ru(1) N(4) C(18) C(19) -179.9(3) no . . .
Ru(1) N(4) C(22) C(21) -180.0(3) no . . .
C(18) N(4) C(22) C(21) 1.3(6) no . . .
C(22) N(4) C(18) C(17) 177.4(4) no . . .
C(22) N(4) C(18) C(19) -1.1(6) no . . .
Ru(1) N(5) C(25) C(26) 179.9(3) no . . .
Ru(1) N(5) C(29) C(28) 177.9(3) no . . .
Ru(1) N(5) C(29) C(30) -3.6(5) no . . .
C(25) N(5) C(29) C(28) -0.6(6) no . . .
C(25) N(5) C(29) C(30) 177.8(4) no . . .
C(29) N(5) C(25) C(26) -1.7(6) no . . .
Ru(1) N(6) C(30) C(29) 6.2(5) no . . .
Ru(1) N(6) C(30) C(31) -175.8(3) no . . .
Ru(1) N(6) C(34) C(33) 178.6(3) no . . .
C(30) N(6) C(34) C(33) -2.9(6) no . . .
C(34) N(6) C(30) C(29) -172.4(4) no . . .
C(34) N(6) C(30) C(31) 5.7(6) no . . .
N(1) C(1) C(2) C(3) 3.4(7) no . . .
N(1) C(1) C(2) C(11) -176.0(4) no . . .
C(1) C(2) C(3) C(4) -6.8(8) no . . .
C(1) C(2) C(11) O(1) 8.3(8) no . . .
C(1) C(2) C(11) O(2) -171.5(5) no . . .
C(3) C(2) C(11) O(1) -171.0(5) no . . .
C(3) C(2) C(11) O(2) 9.1(8) no . . .
C(11) C(2) C(3) C(4) 172.6(5) no . . .
C(2) C(3) C(4) C(5) 3.3(8) no . . .
C(3) C(4) C(5) N(1) 4.0(8) no . . .
C(3) C(4) C(5) C(6) -174.3(5) no . . .
N(1) C(5) C(6) N(2) 4.0(6) no . . .
N(1) C(5) C(6) C(7) -171.8(4) no . . .
C(4) C(5) C(6) N(2) -177.5(4) no . . .
C(4) C(5) C(6) C(7) 6.7(7) no . . .
N(2) C(6) C(7) C(8) -2.5(7) no . . .
C(5) C(6) C(7) C(8) 173.1(4) no . . .
C(6) C(7) C(8) C(9) -1.7(7) no . . .
C(7) C(8) C(9) C(10) 4.0(7) no . . .
C(7) C(8) C(9) C(12) -176.2(4) no . . .
C(8) C(9) C(10) N(2) -2.3(7) no . . .
C(8) C(9) C(12) O(3) 156.7(5) no . . .
C(8) C(9) C(12) O(4) -20.5(8) no . . .
C(10) C(9) C(12) O(3) -23.4(7) no . . .
C(10) C(9) C(12) O(4) 159.3(5) no . . .
C(12) C(9) C(10) N(2) 177.8(4) no . . .
N(3) C(13) C(14) C(15) -3.2(7) no . . .
N(3) C(13) C(14) C(23) 174.1(4) no . . .
C(13) C(14) C(15) C(16) 2.3(7) no . . .
C(13) C(14) C(23) O(5) -0.3(7) no . . .
C(13) C(14) C(23) O(6) -177.1(4) no . . .
C(15) C(14) C(23) O(5) 177.0(5) no . . .
C(15) C(14) C(23) O(6) 0.1(8) no . . .
C(23) C(14) C(15) C(16) -174.9(4) no . . .
C(14) C(15) C(16) C(17) 1.1(7) no . . .
C(15) C(16) C(17) N(3) -3.9(7) no . . .
C(15) C(16) C(17) C(18) 173.1(4) no . . .
N(3) C(17) C(18) N(4) 1.0(6) no . . .
N(3) C(17) C(18) C(19) 179.4(4) no . . .
C(16) C(17) C(18) N(4) -176.2(4) no . . .
C(16) C(17) C(18) C(19) 2.2(7) no . . .
N(4) C(18) C(19) C(20) -0.6(7) no . . .
C(17) C(18) C(19) C(20) -179.0(4) no . . .
C(18) C(19) C(20) C(21) 2.1(7) no . . .
C(19) C(20) C(21) C(22) -1.8(7) no . . .
C(19) C(20) C(21) C(24) 177.8(4) no . . .
C(20) C(21) C(22) N(4) 0.1(7) no . . .
C(20) C(21) C(24) O(7) -157.6(4) no . . .
C(20) C(21) C(24) O(8) 20.7(6) no . . .
C(22) C(21) C(24) O(7) 21.9(6) no . . .
C(22) C(21) C(24) O(8) -159.7(4) no . . .
C(24) C(21) C(22) N(4) -179.5(4) no . . .
N(5) C(25) C(26) C(27) 1.9(7) no . . .
N(5) C(25) C(26) C(35) -177.0(4) no . . .
C(25) C(26) C(27) C(28) 0.2(8) no . . .
C(25) C(26) C(35) O(9) -10.8(7) no . . .
C(25) C(26) C(35) O(10) 168.6(5) no . . .
C(27) C(26) C(35) O(9) 170.3(5) no . . .
C(27) C(26) C(35) O(10) -10.3(8) no . . .
C(35) C(26) C(27) C(28) 179.1(5) no . . .
C(26) C(27) C(28) C(29) -2.4(8) no . . .
C(27) C(28) C(29) N(5) 2.7(7) no . . .
C(27) C(28) C(29) C(30) -175.6(5) no . . .
N(5) C(29) C(30) N(6) -1.7(6) no . . .
N(5) C(29) C(30) C(31) -179.7(4) no . . .
C(28) C(29) C(30) N(6) 176.7(4) no . . .
C(28) C(29) C(30) C(31) -1.3(7) no . . .
N(6) C(30) C(31) C(32) -3.0(7) no . . .
C(29) C(30) C(31) C(32) 174.8(4) no . . .
C(30) C(31) C(32) C(33) -2.4(7) no . . .
C(31) C(32) C(33) C(34) 4.9(7) no . . .
C(31) C(32) C(33) C(36) -174.1(4) no . . .
C(32) C(33) C(34) N(6) -2.3(7) no . . .
C(32) C(33) C(36) O(11) 177.2(5) no . . .
C(32) C(33) C(36) O(12) -2.9(7) no . . .
C(34) C(33) C(36) O(11) -1.7(7) no . . .
C(34) C(33) C(36) O(12) 178.1(4) no . . .
C(36) C(33) C(34) N(6) 176.7(4) no . . .
